data_9000889
loop_
_publ_author_name
'Mizota, T.'
'Komatsu, M.'
'Chihara, K.'

_publ_section_title
;A refinement of the crystal structure of ohmilite,
 Sr3(Ti,Fe3+)(O,OH)(Si2O6)2* 2-3H2O
;
_journal_name_full 'American Mineralogist'
_journal_page_first 811
_journal_page_last 817
_journal_volume 68
_journal_year 1983
_chemical_formula_sum 'H6 O15.274 Si4 Sr3 Ti'
_chemical_name_mineral Ohmilite
_space_group_IT_number 11
_symmetry_space_group_name_Hall '-P 2yb'
_symmetry_space_group_name_H-M 'P 1 21/m 1'
_cell_angle_alpha 90
_cell_angle_beta 100.9
_cell_angle_gamma 90
_cell_formula_units_Z 2
_cell_length_a 10.979
_cell_length_b 7.799
_cell_length_c 7.818
_cell_volume 657.341
_database_code_amcsd 0000908
_exptl_crystal_density_diffrn 3.403
_cod_original_formula_sum 'Sr3 Ti Si4 O15.274 H6'
_cod_database_code 9000889

loop_
_space_group_symop_operation_xyz
x,y,z
x,1/2-y,z
-x,1/2+y,-z
-x,-y,-z

loop_
_atom_site_aniso_label
_atom_site_aniso_U_11
_atom_site_aniso_U_22
_atom_site_aniso_U_33
_atom_site_aniso_U_12
_atom_site_aniso_U_13
_atom_site_aniso_U_23
Sr1 0.01119 0.00740 0.00776 0.00000 0.00294 0.00000
Sr2 0.00883 0.00647 0.01254 0.00000 0.00419 0.00000
Sr3 0.01119 0.00555 0.00866 0.00000 0.00419 0.00000
Ti 0.00824 0.05423 0.00567 0.00596 0.00168 -0.00516
Si1 0.00883 0.00462 0.00717 0.00000 0.00168 -0.00030
Si2 0.01060 0.00339 0.00717 0.00000 0.00419 0.00000
O1 0.01354 0.00986 0.01224 0.00000 0.00545 0.00000
O2 0.01060 0.00709 0.01015 0.00000 0.00126 -0.00243
O3 0.01178 0.00740 0.00926 -0.00085 0.00419 0.00030
O4 0.01825 0.00401 0.00955 0.00000 0.00377 0.00000
O5 0.02238 0.00154 0.01403 0.00000 0.01048 0.00000
O6 0.01472 0.00801 0.01284 -0.00213 0.00084 -0.00334
O7 0.01766 0.00462 0.00985 0.00043 0.00461 -0.00243
O8 0.01178 0.00894 0.00985 0.00256 0.00503 0.00212
Wat1 0.01001 0.01140 0.01224 0.00000 -0.00042 0.00000
Wat2 0.01766 0.01664 0.01373 0.00000 0.00252 0.00000
Wat3 0.06477 0.01541 0.38814 0.00000 0.13837 0.00000

loop_
_atom_site_label
_atom_site_fract_x
_atom_site_fract_y
_atom_site_fract_z
_atom_site_occupancy
_atom_site_type_symbol
_atom_site_attached_hydrogens
Sr1 0.11070 0.25000 0.35230 1.00000 Sr 0
Sr2 0.41640 0.25000 0.71750 1.00000 Sr 0
Sr3 0.26670 0.75000 0.39160 1.00000 Sr 0
Ti 0.00000 0.00000 0.00000 1.00000 Ti 0
Si1 0.29890 0.45320 0.11600 1.00000 Si 0
Si2 0.20540 0.54700 0.74180 1.00000 Si 0
O1 0.02780 0.25000 0.00330 1.00000 O 0
O2 0.16690 0.52890 0.14860 1.00000 O 0
O3 0.06650 0.52670 0.77620 1.00000 O 0
O4 0.29720 0.25000 0.16910 1.00000 O 0
O5 0.24170 0.75000 0.73440 1.00000 O 0
O6 0.41080 0.54460 0.24100 1.00000 O 0
O7 0.23370 0.45720 0.56980 1.00000 O 0
O8 0.30390 0.46100 0.90700 1.00000 O 0
Wat1 0.02830 0.75000 0.40960 1.00000 O 2
Wat2 0.50770 0.25000 0.43230 1.00000 O 2
Wat3 0.52100 0.25000 0.02900 0.27400 O 2

loop_
_cod_changelog_entry_id
_cod_changelog_entry_author
_cod_changelog_entry_date
_cod_changelog_entry_text
1
;cod-tools version 3.8.0
Id: cif_guess_AMCSD_atom_types 9581 2023-05-17 12:35:41Z saulius
;
2023-05-18T11:36:32+03:00
;Derived atom types and hydrogen counts
from atom names that follow the AMCSD naming convention
(Wat == water, O-H == hydroxyl).
;

loop_
_cod_related_entry_id
_cod_related_entry_database
_cod_related_entry_code
1 AMCSD 0000908
